data_9017768
loop_
_publ_author_name
'Tschauner, O.'
'Ma, C.'
'Newville, M. G.'
'Lanzirotti, A.'

_publ_section_title
;
 Structure analysis of natural wangdaodeite - LiNbO3-type FeTiO3
;
_journal_name_full Minerals
_journal_page_last 1072
_journal_volume 10
_journal_year 2020
_chemical_compound_source 'Ries impact structure, Germany'
_chemical_formula_sum 'Fe0.92 Mn0.08 O3 Ti'
_chemical_name_mineral Wangdaodeite
_space_group_IT_number 148
_space_group_name_Hall '-R 3'
_space_group_name_H-M_alt 'R -3 :H'
_symmetry_space_group_name_H-M 'R -3 :H'
_cell_angle_alpha 90
_cell_angle_beta 90
_cell_angle_gamma 120
_cell_length_a 5.148
_cell_length_b 5.148
_cell_length_c 13.649
_cell_formula_units_Z 6
_cell_volume 313.263
_database_code_amcsd 0020928
_exptl_crystal_density_diffrn 4.823
_cod_data_source_file inputs/fixed/downloads/18/18732.cif
_cod_data_source_block 18732
_cod_original_sg_symbol_H-M 'R -3'
_cod_original_formula_sum '(Fe.92 Mn.08) Ti O3'
_cod_database_code 9017768

loop_
_space_group_symop_operation_xyz
x,y,z
2/3+x,1/3+y,1/3+z
1/3+x,2/3+y,2/3+z
y,-x+y,-z
2/3+y,1/3-x+y,1/3-z
1/3+y,2/3-x+y,2/3-z
-x+y,-x,z
2/3-x+y,1/3-x,1/3+z
1/3-x+y,2/3-x,2/3+z
-x,-y,-z
2/3-x,1/3-y,1/3-z
1/3-x,2/3-y,2/3-z
-y,x-y,z
2/3-y,1/3+x-y,1/3+z
1/3-y,2/3+x-y,2/3+z
x-y,x,-z
2/3+x-y,1/3+x,1/3-z
1/3+x-y,2/3+x,2/3-z

loop_
_atom_site_label
_atom_site_fract_x
_atom_site_fract_y
_atom_site_fract_z
_atom_site_occupancy
_atom_site_U_iso_or_equiv
Fe 0.00000 0.00000 0.28400 0.92000 0.01500
Mn 0.00000 0.00000 0.28400 0.08000 0.01500
Ti 0.00000 0.00000 0.00120 1.00000 0.03000
O 0.31490 0.02500 0.24400 1.00000 0.00300

loop_
_cod_related_entry_id
_cod_related_entry_database
_cod_related_entry_code
1 AMCSD 0020928
